data_7127186
loop_
_publ_author_name
'Scattolin, Thomas'
'Bortolamiol, Enrica'
'Palazzolo, Stefano'
'Caligiuri, Isabella'
'Perin, Tiziana'
'Canzonieri, Vincenzo'
'Demitri, Nicola'
'Rizzolio, Flavio'
'Cavallo, Luigi'
'Dereli, Busra'
'Mane, Manoj V.'
'Nolan, Steven P.'
'Visentin, Fabiano'

_publ_section_title
;
 The anticancer activity of an air-stable Pd(I)-NHC (NHC = N-heterocyclic
 carbene) dimer.
;
_journal_issue 81
_journal_name_full 'Chemical communications (Cambridge, England)'
_journal_page_first 12238
_journal_page_last 12241
_journal_paper_doi 10.1039/d0cc03883k
_journal_volume 56
_journal_year 2020
_chemical_formula_moiety 'C50 H56 N8 Pd2, 2 Cl O4, 3 C H Cl3 '
_chemical_formula_sum 'C53 H59 Cl11 N8 O8 Pd2'
_chemical_formula_weight 1538.83
_space_group_crystal_system monoclinic
_space_group_IT_number 14
_space_group_name_Hall '-P 2yn'
_space_group_name_H-M_alt 'P 1 21/n 1'
_atom_sites_solution_hydrogens geom
_atom_sites_solution_primary direct
_atom_sites_solution_secondary difmap
_audit_creation_method SHELXL-2018/3
_audit_update_record
;
2020-05-27 deposited with the CCDC.	2020-09-04 downloaded from the CCDC.
;
_cell_angle_alpha 90
_cell_angle_beta 93.15(3)
_cell_angle_gamma 90
_cell_formula_units_Z 4
_cell_length_a 12.180(2)
_cell_length_b 15.906(3)
_cell_length_c 33.211(7)
_cell_measurement_reflns_used 1429
_cell_measurement_temperature 100(2)
_cell_measurement_theta_max 30.012
_cell_measurement_theta_min 1.239
_cell_volume 6424(2)
_computing_cell_refinement 'XDS (Kabsch, 2010)'
_computing_data_collection 'Elettra XRD1 Data Collection SW'
_computing_data_reduction 'XDS (Kabsch, 2010)'
_computing_molecular_graphics 'Ortep3 for Windows - Coot'
_computing_publication_material 'enCIFer - publCIF'
_computing_structure_refinement 'SHELXL-2018/3 (Sheldrick, 2015)'
_computing_structure_solution 'SHELXT (Sheldrick, 2015)'
_diffrn_ambient_temperature 100(2)
_diffrn_measured_fraction_theta_full 0.987
_diffrn_measured_fraction_theta_max 0.928
_diffrn_measurement_device_type
;
'Huber 4-circles Kappa Goniometer, Pilatus 2M detector'
;
_diffrn_measurement_method 'Rotating crystal'
_diffrn_radiation_type Synchrotron
_diffrn_radiation_wavelength 0.6203
_diffrn_reflns_av_R_equivalents 0.0627
_diffrn_reflns_av_unetI/netI 0.0477
_diffrn_reflns_Laue_measured_fraction_full 0.987
_diffrn_reflns_Laue_measured_fraction_max 0.928
_diffrn_reflns_limit_h_max 19
_diffrn_reflns_limit_h_min -19
_diffrn_reflns_limit_k_max 25
_diffrn_reflns_limit_k_min -25
_diffrn_reflns_limit_l_max 53
_diffrn_reflns_limit_l_min -53
_diffrn_reflns_number 126639
_diffrn_reflns_point_group_measured_fraction_full 0.987
_diffrn_reflns_point_group_measured_fraction_max 0.928
_diffrn_reflns_theta_full 21.850
_diffrn_reflns_theta_max 30.012
_diffrn_reflns_theta_min 1.239
_diffrn_source 'Elettra Synchrotron - XRD1 BL'
_diffrn_standards_decay_% 0
_diffrn_standards_interval_count 0
_diffrn_standards_number 0
_exptl_absorpt_coefficient_mu 0.729
_exptl_absorpt_correction_type none
_exptl_crystal_colour Colourless
_exptl_crystal_density_diffrn 1.591
_exptl_crystal_description 'Thin rods'
_exptl_crystal_F_000 3104
_exptl_crystal_size_max 0.100
_exptl_crystal_size_mid 0.050
_exptl_crystal_size_min 0.020
_refine_diff_density_max 1.383
_refine_diff_density_min -1.703
_refine_diff_density_rms 0.124
_refine_ls_extinction_method none
_refine_ls_goodness_of_fit_ref 1.034
_refine_ls_hydrogen_treatment constr
_refine_ls_matrix_type full
_refine_ls_number_parameters 806
_refine_ls_number_reflns 26198
_refine_ls_number_restraints 59
_refine_ls_restrained_S_all 1.049
_refine_ls_R_factor_all 0.0702
_refine_ls_R_factor_gt 0.0529
_refine_ls_shift/su_max 0.003
_refine_ls_shift/su_mean 0.000
_refine_ls_structure_factor_coef Fsqd
_refine_ls_weighting_details 'w=1/[\s^2^(Fo^2^)+(0.0854P)^2^+3.8079P] where P=(Fo^2^+2Fc^2^)/3'
_refine_ls_weighting_scheme calc
_refine_ls_wR_factor_gt 0.1426
_refine_ls_wR_factor_ref 0.1534
_reflns_Friedel_coverage 0.000
_reflns_number_gt 20213
_reflns_number_total 26198
_reflns_threshold_expression 'I > 2\s(I)'
_cod_data_source_file d0cc03883k2.cif
_cod_data_source_block 3
_cod_depositor_comments 'Adding full bibliography for 7127186.cif.'
_cod_original_sg_symbol_H-M 'P 21/n'
_cod_database_code 7127186
_shelx_shelxl_version_number 2018/3
_shelx_space_group_comment
;
The symmetry employed for this shelxl refinement is uniquely defined
by the following loop, which should always be used as a source of
symmetry information in preference to the above space-group names.
They are only intended as comments.
;
_shelx_estimated_absorpt_t_min 0.931
_shelx_estimated_absorpt_t_max 0.986

loop_
_space_group_symop_operation_xyz
'x, y, z'
'-x+1/2, y+1/2, -z+1/2'
'-x, -y, -z'
'x-1/2, -y-1/2, z-1/2'

loop_
_atom_site_label
_atom_site_type_symbol
_atom_site_fract_x
_atom_site_fract_y
_atom_site_fract_z
_atom_site_U_iso_or_equiv
_atom_site_adp_type
_atom_site_occupancy
_atom_site_site_symmetry_order
_atom_site_calc_flag
_atom_site_refinement_flags_posn
_atom_site_refinement_flags_adp
_atom_site_refinement_flags_occupancy
_atom_site_disorder_assembly
_atom_site_disorder_group
Pd_1 Pd 0.73072(2) 0.91411(2) 0.38152(2) 0.02374(4) Uani 1 1 d . . . . .
Pd_2 Pd 0.57167(2) 0.75709(2) 0.38286(2) 0.02429(5) Uani 1 1 d . . . . .
ClA_5 Cl 0.56098(7) 0.93416(7) 0.59777(3) 0.0334(3) Uani 0.831(5) 1 d D . P A 1
O1A_5 O 0.4635(4) 0.8995(5) 0.57797(19) 0.150(4) Uani 0.831(5) 1 d D . P A 1
O2A_5 O 0.6501(4) 0.9069(4) 0.57480(17) 0.0669(18) Uani 0.831(5) 1 d D . P A 1
O3A_5 O 0.5471(5) 1.0234(3) 0.59510(14) 0.0868(18) Uani 0.831(5) 1 d D . P A 1
O4A_5 O 0.5686(4) 0.9088(3) 0.63790(10) 0.0915(19) Uani 0.831(5) 1 d D . P A 1
ClB_5 Cl 0.5552(7) 0.9596(6) 0.5846(3) 0.068(2) Uiso 0.169(5) 1 d D . P A 2
O1B_5 O 0.504(2) 0.9046(18) 0.6125(8) 0.19(2) Uiso 0.169(5) 1 d D . P A 2
O2B_5 O 0.6603(11) 0.9251(14) 0.5768(7) 0.037(4) Uiso 0.169(5) 1 d D . P A 2
O3B_5 O 0.4885(18) 0.9600(17) 0.5476(6) 0.105(9) Uiso 0.169(5) 1 d D . P A 2
O4B_5 O 0.565(2) 1.0411(11) 0.6008(9) 0.14(2) Uiso 0.169(5) 1 d D . P A 2
Cl_6 Cl 0.11477(6) 0.48868(5) 0.31931(2) 0.04434(16) Uani 1 1 d . . . . .
O2_6 O 0.1536(2) 0.47223(16) 0.27950(7) 0.0470(5) Uani 1 1 d . . . . .
O1_6 O 0.0394(3) 0.4235(2) 0.32934(10) 0.0704(9) Uani 1 1 d . . . . .
O3_6 O 0.2037(3) 0.4958(3) 0.34780(11) 0.0924(13) Uani 1 1 d . . . . .
O4_6 O 0.0528(3) 0.5672(2) 0.31762(11) 0.0690(8) Uani 1 1 d . . . . .
C7A_3 C 0.9434(3) 0.9427(2) 0.29382(10) 0.0457(7) Uani 1 1 d . . . . .
H7A1_3 H 1.013379 0.935198 0.281074 0.069 Uiso 1 1 calc R U . . .
H7A2_3 H 0.882852 0.941458 0.273127 0.069 Uiso 1 1 calc R U . . .
H7A3_3 H 0.933675 0.897170 0.313210 0.069 Uiso 1 1 calc R U . . .
C7_3 C 0.9436(2) 1.02558(18) 0.31535(8) 0.0346(5) Uani 1 1 d . . . . .
C8_3 C 1.0425(2) 1.0655(2) 0.32734(9) 0.0384(5) Uani 1 1 d . . . . .
H8_3 H 1.109940 1.040324 0.320825 0.046 Uiso 1 1 calc R U . . .
C9_3 C 1.0449(2) 1.1406(2) 0.34838(9) 0.0399(6) Uani 1 1 d . . . . .
C9A_3 C 1.1521(3) 1.1834(3) 0.36034(12) 0.0559(9) Uani 1 1 d . . . . .
H9A1_3 H 1.149556 1.241878 0.350997 0.084 Uiso 1 1 calc R U . . .
H9A2_3 H 1.212501 1.153963 0.348048 0.084 Uiso 1 1 calc R U . . .
H9A3_3 H 1.164015 1.182316 0.389761 0.084 Uiso 1 1 calc R U . . .
C10_3 C 0.9458(2) 1.17655(19) 0.35889(9) 0.0371(5) Uani 1 1 d . . . . .
H10_3 H 0.947173 1.227416 0.373903 0.045 Uiso 1 1 calc R U . . .
C11_3 C 0.8452(2) 1.13942(16) 0.34785(8) 0.0319(5) Uani 1 1 d . . . . .
C11A_3 C 0.7385(3) 1.17668(19) 0.36021(10) 0.0404(6) Uani 1 1 d . . . . .
H11A_3 H 0.697252 1.198874 0.336363 0.061 Uiso 1 1 calc R U . . .
H11B_3 H 0.753855 1.222302 0.379532 0.061 Uiso 1 1 calc R U . . .
H11C_3 H 0.694915 1.133103 0.372771 0.061 Uiso 1 1 calc R U . . .
C6_3 C 0.8463(2) 1.06508(16) 0.32530(7) 0.0305(4) Uani 1 1 d . . . . .
N2_3 N 0.74144(19) 1.03257(14) 0.31014(6) 0.0315(4) Uani 1 1 d . . . . .
C2_3 C 0.6786(2) 0.97586(15) 0.32853(7) 0.0270(4) Uani 1 1 d . . . . .
C3_3 C 0.6868(3) 1.0647(2) 0.27578(9) 0.0443(7) Uani 1 1 d . . . . .
H3_3 H 0.714298 1.105321 0.257934 0.053 Uiso 1 1 calc R U . . .
C4_3 C 0.5876(3) 1.02762(19) 0.27248(9) 0.0415(6) Uani 1 1 d . . . . .
H4_3 H 0.531209 1.036864 0.252056 0.050 Uiso 1 1 calc R U . . .
N1_3 N 0.58431(18) 0.97317(13) 0.30493(6) 0.0292(4) Uani 1 1 d . . . . .
C1_3 C 0.4912(2) 0.91889(15) 0.31194(8) 0.0291(4) Uani 1 1 d . . . . .
H1A_3 H 0.423924 0.942126 0.298058 0.035 Uiso 1 1 calc R U . . .
H1B_3 H 0.479558 0.916347 0.341180 0.035 Uiso 1 1 calc R U . . .
N3_3 N 0.51182(17) 0.83478(13) 0.29686(6) 0.0262(3) Uani 1 1 d . . . . .
C12_3 C 0.55218(19) 0.77112(15) 0.32024(7) 0.0254(4) Uani 1 1 d . . . . .
C14_3 C 0.5075(2) 0.81344(16) 0.25612(7) 0.0315(5) Uani 1 1 d . . . . .
H14_3 H 0.482763 0.847858 0.234073 0.038 Uiso 1 1 calc R U . . .
C13_3 C 0.5457(2) 0.73381(16) 0.25433(7) 0.0308(4) Uani 1 1 d . . . . .
H13_3 H 0.552959 0.700993 0.230722 0.037 Uiso 1 1 calc R U . . .
N4_3 N 0.57236(17) 0.70946(13) 0.29378(6) 0.0264(3) Uani 1 1 d . . . . .
C16_3 C 0.6218(2) 0.63033(15) 0.30518(7) 0.0278(4) Uani 1 1 d . . . . .
C17_3 C 0.7339(2) 0.62879(17) 0.31614(8) 0.0311(4) Uani 1 1 d . . . . .
C17A_3 C 0.8039(2) 0.70729(19) 0.31505(9) 0.0373(5) Uani 1 1 d . . . . .
H17A_3 H 0.782280 0.746397 0.336002 0.056 Uiso 1 1 calc R U . . .
H17B_3 H 0.793125 0.734123 0.288558 0.056 Uiso 1 1 calc R U . . .
H17C_3 H 0.881473 0.692198 0.319867 0.056 Uiso 1 1 calc R U . . .
C18_3 C 0.7816(2) 0.55106(19) 0.32620(9) 0.0370(5) Uani 1 1 d . . . . .
H18_3 H 0.857384 0.548162 0.334452 0.044 Uiso 1 1 calc R U . . .
C19_3 C 0.7181(3) 0.47716(18) 0.32420(9) 0.0394(6) Uani 1 1 d . . . . .
C19A_3 C 0.7718(3) 0.3933(2) 0.33368(14) 0.0550(9) Uani 1 1 d . . . . .
H19A_3 H 0.845632 0.392479 0.323386 0.082 Uiso 1 1 calc R U . . .
H19B_3 H 0.727439 0.348252 0.320869 0.082 Uiso 1 1 calc R U . . .
H19C_3 H 0.776989 0.384719 0.362948 0.082 Uiso 1 1 calc R U . . .
C20_3 C 0.6070(3) 0.48190(18) 0.31352(9) 0.0385(6) Uani 1 1 d . . . . .
H20_3 H 0.564612 0.431732 0.312539 0.046 Uiso 1 1 calc R U . . .
C21_3 C 0.5552(2) 0.55831(16) 0.30415(8) 0.0315(4) Uani 1 1 d . . . . .
C21A_3 C 0.4335(3) 0.5625(2) 0.29368(10) 0.0411(6) Uani 1 1 d . . . . .
H21A_3 H 0.400278 0.605567 0.310231 0.062 Uiso 1 1 calc R U . . .
H21B_3 H 0.400119 0.507779 0.298890 0.062 Uiso 1 1 calc R U . . .
H21C_3 H 0.420985 0.576811 0.265098 0.062 Uiso 1 1 calc R U . . .
C7A_4 C 0.7322(3) 0.5397(3) 0.46264(16) 0.0614(10) Uani 1 1 d . . . . .
H7A1_4 H 0.744161 0.600600 0.462470 0.092 Uiso 1 1 calc R U . . .
H7A2_4 H 0.791369 0.511702 0.448917 0.092 Uiso 1 1 calc R U . . .
H7A3_4 H 0.732007 0.519743 0.490554 0.092 Uiso 1 1 calc R U . . .
C7_4 C 0.6229(3) 0.5196(2) 0.44098(9) 0.0402(6) Uani 1 1 d . . . . .
C8_4 C 0.6069(3) 0.4420(2) 0.42302(11) 0.0471(7) Uani 1 1 d . . . . .
H8_4 H 0.665627 0.402570 0.423971 0.057 Uiso 1 1 calc R U . . .
C9_4 C 0.5070(3) 0.4201(2) 0.40357(9) 0.0451(7) Uani 1 1 d . . . . .
C9A_4 C 0.4909(4) 0.3337(3) 0.38501(12) 0.0615(11) Uani 1 1 d . . . . .
H9A1_4 H 0.412863 0.325308 0.377257 0.092 Uiso 1 1 calc R U . . .
H9A2_4 H 0.515205 0.290778 0.404693 0.092 Uiso 1 1 calc R U . . .
H9A3_4 H 0.534128 0.329195 0.361081 0.092 Uiso 1 1 calc R U . . .
C10_4 C 0.4226(3) 0.4784(2) 0.40217(9) 0.0487(8) Uani 1 1 d . . . . .
H10_4 H 0.354720 0.464303 0.388362 0.058 Uiso 1 1 calc R U . . .
C11_4 C 0.4339(3) 0.5579(2) 0.42050(9) 0.0415(6) Uani 1 1 d . . . . .
C11A_4 C 0.3388(3) 0.6189(3) 0.41995(15) 0.0620(11) Uani 1 1 d . . . . .
H11A_4 H 0.357716 0.669561 0.404990 0.093 Uiso 1 1 calc R U . . .
H11B_4 H 0.323606 0.634292 0.447670 0.093 Uiso 1 1 calc R U . . .
H11C_4 H 0.273540 0.592580 0.406828 0.093 Uiso 1 1 calc R U . . .
C6_4 C 0.5349(2) 0.57673(18) 0.43996(7) 0.0325(5) Uani 1 1 d . . . . .
N2_4 N 0.54952(18) 0.65518(15) 0.46135(6) 0.0306(4) Uani 1 1 d . . . . .
C2_4 C 0.57188(19) 0.73091(17) 0.44448(7) 0.0287(4) Uani 1 1 d . . . . .
C3_4 C 0.5468(2) 0.6621(2) 0.50310(7) 0.0354(5) Uani 1 1 d . . . . .
H3_4 H 0.532040 0.618203 0.521408 0.042 Uiso 1 1 calc R U . . .
C4_4 C 0.5691(2) 0.74255(19) 0.51255(7) 0.0339(5) Uani 1 1 d . . . . .
H4_4 H 0.574010 0.766457 0.538803 0.041 Uiso 1 1 calc R U . . .
N1_4 N 0.58357(17) 0.78402(15) 0.47642(6) 0.0294(4) Uani 1 1 d . . . . .
C1_4 C 0.6239(2) 0.87027(18) 0.47376(7) 0.0309(4) Uani 1 1 d . . . . .
H1A_4 H 0.590617 0.897747 0.449273 0.037 Uiso 1 1 calc R U . . .
H1B_4 H 0.603018 0.902797 0.497574 0.037 Uiso 1 1 calc R U . . .
N3_4 N 0.74333(17) 0.86862(14) 0.47207(6) 0.0277(4) Uani 1 1 d . . . . .
C12_4 C 0.79585(19) 0.87133(15) 0.43690(7) 0.0261(4) Uani 1 1 d . . . . .
C14_4 C 0.8149(2) 0.84917(19) 0.50449(7) 0.0336(5) Uani 1 1 d . . . . .
H14_4 H 0.797203 0.843951 0.531876 0.040 Uiso 1 1 calc R U . . .
C13_4 C 0.9146(2) 0.83909(19) 0.48962(8) 0.0336(5) Uani 1 1 d . . . . .
H13_4 H 0.981001 0.825023 0.504452 0.040 Uiso 1 1 calc R U . . .
N4_4 N 0.90156(16) 0.85332(14) 0.44810(6) 0.0278(4) Uani 1 1 d . . . . .
C16_4 C 0.98722(19) 0.83949(15) 0.42033(7) 0.0273(4) Uani 1 1 d . . . . .
C17_4 C 0.9955(2) 0.75906(16) 0.40386(9) 0.0328(5) Uani 1 1 d . . . . .
C17A_4 C 0.9186(3) 0.68979(19) 0.41476(11) 0.0419(6) Uani 1 1 d . . . . .
H17A_4 H 0.842431 0.708570 0.409853 0.063 Uiso 1 1 calc R U . . .
H17B_4 H 0.931652 0.675504 0.443330 0.063 Uiso 1 1 calc R U . . .
H17C_4 H 0.931654 0.640142 0.398218 0.063 Uiso 1 1 calc R U . . .
C18_4 C 1.0791(2) 0.74498(18) 0.37733(10) 0.0384(6) Uani 1 1 d . . . . .
H18_4 H 1.085832 0.691180 0.365285 0.046 Uiso 1 1 calc R U . . .
C19_4 C 1.1523(2) 0.8081(2) 0.36835(9) 0.0386(6) Uani 1 1 d . . . . .
C19A_4 C 1.2424(3) 0.7915(3) 0.33929(13) 0.0557(9) Uani 1 1 d . . . . .
H19A_4 H 1.312031 0.780901 0.354646 0.084 Uiso 1 1 calc R U . . .
H19B_4 H 1.250329 0.840622 0.321887 0.084 Uiso 1 1 calc R U . . .
H19C_4 H 1.222769 0.742281 0.322660 0.084 Uiso 1 1 calc R U . . .
C20_4 C 1.1425(2) 0.88693(19) 0.38562(8) 0.0339(5) Uani 1 1 d . . . . .
H20_4 H 1.192849 0.929977 0.379373 0.041 Uiso 1 1 calc R U . . .
C21_4 C 1.0598(2) 0.90432(16) 0.41207(8) 0.0294(4) Uani 1 1 d . . . . .
C21A_4 C 1.0506(3) 0.99043(18) 0.43063(9) 0.0373(5) Uani 1 1 d . . . . .
H21A_4 H 1.031012 0.984780 0.458728 0.056 Uiso 1 1 calc R U . . .
H21B_4 H 0.993605 1.022745 0.415505 0.056 Uiso 1 1 calc R U . . .
H21C_4 H 1.121236 1.019699 0.429711 0.056 Uiso 1 1 calc R U . . .
Cl3A_11 Cl 0.51333(9) 0.25493(6) 0.26876(4) 0.0499(3) Uani 0.827(2) 1 d D . P B 1
C1A_11 C 0.3862(2) 0.23076(16) 0.28935(10) 0.0353(6) Uani 0.827(2) 1 d D . P B 1
H1A_11 H 0.399754 0.213816 0.318184 0.042 Uiso 0.827(2) 1 calc R U P B 1
Cl2A_11 Cl 0.30186(8) 0.32157(6) 0.28705(3) 0.0459(2) Uani 0.827(2) 1 d D . P B 1
Cl1A_11 Cl 0.31949(10) 0.14744(6) 0.26262(3) 0.0516(3) Uani 0.827(2) 1 d D . P B 1
Cl3B_11 Cl 0.4066(8) 0.1478(6) 0.3111(3) 0.094(3) Uiso 0.173(2) 1 d D . P B 2
C1B_11 C 0.3712(10) 0.1871(8) 0.2613(4) 0.114(14) Uiso 0.173(2) 1 d D . P B 2
H1B_11 H 0.374571 0.140572 0.241172 0.137 Uiso 0.173(2) 1 calc R U P B 2
Cl2B_11 Cl 0.4675(10) 0.2684(8) 0.2501(4) 0.127(4) Uiso 0.173(2) 1 d D . P B 2
Cl1B_11 Cl 0.2343(8) 0.2299(10) 0.2605(5) 0.150(6) Uiso 0.173(2) 1 d D . P B 2
Cl3_12 Cl 0.19374(9) 0.35270(7) 0.44210(4) 0.0648(3) Uani 1 1 d . . . . .
C1_12 C 0.0697(3) 0.4015(2) 0.42584(12) 0.0583(9) Uani 1 1 d D . . . .
H1_12 H 0.063147 0.402594 0.395696 0.070 Uiso 1 1 calc R U . . .
Cl2_12 Cl 0.06753(11) 0.50550(8) 0.44474(6) 0.0873(4) Uani 1 1 d D . . . .
Cl1_12 Cl -0.04303(9) 0.34465(7) 0.44449(3) 0.0630(2) Uani 1 1 d D . . . .
Cl3A_13 Cl 0.76407(18) 1.24802(10) 0.49896(11) 0.0937(11) Uani 0.782(6) 1 d D . P C 1
C1A_13 C 0.7103(3) 1.1503(2) 0.48265(13) 0.0429(9) Uani 0.782(6) 1 d D . P C 1
H1A_13 H 0.648185 1.159752 0.462216 0.051 Uiso 0.782(6) 1 calc R U P C 1
Cl2A_13 Cl 0.81538(10) 1.09123(9) 0.46034(4) 0.0410(3) Uani 0.782(6) 1 d D . P C 1
Cl1A_13 Cl 0.66213(10) 1.09188(15) 0.52391(4) 0.0538(4) Uani 0.782(6) 1 d D . P C 1
Cl3B_13 Cl 0.7277(9) 1.2545(5) 0.4720(4) 0.107(3) Uiso 0.218(6) 1 d D . P C 2
C1B_13 C 0.6940(11) 1.1440(8) 0.4752(3) 0.15(2) Uiso 0.218(6) 1 d D . P C 2
H1B_13 H 0.626805 1.129669 0.457854 0.175 Uiso 0.218(6) 1 calc R U P C 2
Cl2B_13 Cl 0.8119(12) 1.0847(8) 0.4612(4) 0.118(5) Uiso 0.218(6) 1 d D . P C 2
Cl1B_13 Cl 0.6732(5) 1.1274(5) 0.52785(19) 0.0640(16) Uiso 0.218(6) 1 d D . P C 2

loop_
_atom_site_aniso_label
_atom_site_aniso_U_11
_atom_site_aniso_U_22
_atom_site_aniso_U_33
_atom_site_aniso_U_23
_atom_site_aniso_U_13
_atom_site_aniso_U_12
Pd_1 0.02543(8) 0.02633(8) 0.01940(7) 0.00333(6) 0.00061(5) -0.00048(5)
Pd_2 0.02793(8) 0.02870(8) 0.01633(7) 0.00045(6) 0.00201(5) -0.00246(6)
ClA_5 0.0349(4) 0.0376(5) 0.0280(4) -0.0042(3) 0.0045(3) 0.0006(3)
O1A_5 0.077(3) 0.264(10) 0.111(5) -0.077(6) 0.023(3) -0.080(5)
O2A_5 0.072(3) 0.089(4) 0.0411(18) -0.010(2) 0.0105(18) 0.037(3)
O3A_5 0.147(5) 0.068(2) 0.050(2) 0.0114(19) 0.044(2) 0.055(3)
O4A_5 0.137(4) 0.105(3) 0.0351(16) 0.0230(18) 0.030(2) 0.077(3)
Cl_6 0.0411(3) 0.0501(4) 0.0409(3) -0.0105(3) -0.0063(3) -0.0035(3)
O2_6 0.0482(12) 0.0490(12) 0.0433(12) -0.0051(10) -0.0017(9) 0.0045(10)
O1_6 0.076(2) 0.080(2) 0.0551(17) -0.0129(16) 0.0040(15) -0.0227(17)
O3_6 0.0583(18) 0.148(4) 0.067(2) -0.024(2) -0.0332(16) 0.000(2)
O4_6 0.0621(17) 0.0733(19) 0.071(2) -0.0199(17) 0.0019(15) 0.0142(15)
C7A_3 0.0549(18) 0.0425(15) 0.0398(14) -0.0019(13) 0.0041(13) 0.0058(13)
C7_3 0.0411(13) 0.0354(12) 0.0274(10) 0.0060(10) 0.0036(9) -0.0008(10)
C8_3 0.0358(12) 0.0463(14) 0.0331(12) 0.0103(12) 0.0026(9) -0.0003(11)
C9_3 0.0384(13) 0.0466(15) 0.0338(12) 0.0150(12) -0.0055(10) -0.0112(11)
C9A_3 0.0425(16) 0.069(2) 0.055(2) 0.0144(18) -0.0095(14) -0.0200(16)
C10_3 0.0421(13) 0.0351(12) 0.0333(12) 0.0050(10) -0.0042(10) -0.0091(10)
C11_3 0.0388(12) 0.0295(10) 0.0274(10) 0.0066(9) -0.0001(9) -0.0038(9)
C11A_3 0.0418(14) 0.0353(13) 0.0439(15) 0.0001(12) 0.0017(11) 0.0003(10)
C6_3 0.0352(11) 0.0311(10) 0.0251(9) 0.0055(9) -0.0006(8) -0.0053(9)
N2_3 0.0381(10) 0.0317(10) 0.0243(8) 0.0053(8) -0.0034(7) -0.0041(8)
C2_3 0.0316(10) 0.0250(9) 0.0243(9) -0.0003(8) 0.0014(7) 0.0015(8)
C3_3 0.0544(17) 0.0439(15) 0.0328(12) 0.0163(12) -0.0124(12) -0.0147(13)
C4_3 0.0501(15) 0.0394(13) 0.0333(12) 0.0117(11) -0.0144(11) -0.0094(12)
N1_3 0.0350(10) 0.0259(8) 0.0261(8) 0.0015(7) -0.0035(7) -0.0004(7)
C1_3 0.0304(10) 0.0273(10) 0.0295(10) -0.0019(9) -0.0003(8) 0.0013(8)
N3_3 0.0310(9) 0.0262(8) 0.0213(8) 0.0000(7) -0.0001(6) -0.0002(7)
C12_3 0.0294(9) 0.0260(9) 0.0206(8) -0.0008(8) 0.0006(7) -0.0008(7)
C14_3 0.0435(13) 0.0300(10) 0.0205(9) 0.0009(8) -0.0039(8) 0.0007(9)
C13_3 0.0416(12) 0.0317(11) 0.0187(8) -0.0004(8) -0.0006(8) 0.0010(9)
N4_3 0.0348(9) 0.0263(8) 0.0181(7) -0.0002(7) 0.0009(6) 0.0000(7)
C16_3 0.0371(11) 0.0261(9) 0.0205(8) 0.0009(8) 0.0033(8) 0.0015(8)
C17_3 0.0357(11) 0.0307(11) 0.0271(10) 0.0017(9) 0.0041(8) 0.0017(9)
C17A_3 0.0327(12) 0.0382(13) 0.0411(13) 0.0024(11) 0.0040(10) -0.0029(10)
C18_3 0.0389(13) 0.0375(13) 0.0348(12) 0.0067(11) 0.0044(10) 0.0070(10)
C19_3 0.0501(15) 0.0318(12) 0.0373(13) 0.0093(11) 0.0101(11) 0.0055(11)
C19A_3 0.057(2) 0.0382(15) 0.071(2) 0.0177(17) 0.0104(17) 0.0111(14)
C20_3 0.0523(16) 0.0276(11) 0.0361(13) 0.0037(10) 0.0061(11) -0.0025(10)
C21_3 0.0384(12) 0.0294(10) 0.0268(10) 0.0002(9) 0.0031(9) -0.0030(9)
C21A_3 0.0414(14) 0.0375(13) 0.0440(15) 0.0009(12) -0.0007(11) -0.0070(11)
C7A_4 0.0380(16) 0.0522(19) 0.093(3) 0.007(2) -0.0069(18) -0.0036(14)
C7_4 0.0408(13) 0.0440(14) 0.0363(13) 0.0046(12) 0.0070(10) -0.0096(11)
C8_4 0.0560(18) 0.0440(16) 0.0429(15) 0.0053(14) 0.0159(13) -0.0065(13)
C9_4 0.064(2) 0.0439(15) 0.0279(11) 0.0012(11) 0.0105(12) -0.0141(14)
C9A_4 0.094(3) 0.052(2) 0.0402(17) -0.0065(15) 0.0151(18) -0.021(2)
C10_4 0.0600(19) 0.0540(18) 0.0305(12) 0.0022(13) -0.0112(12) -0.0195(15)
C11_4 0.0433(14) 0.0473(15) 0.0327(12) 0.0027(12) -0.0074(10) -0.0113(12)
C11A_4 0.0434(17) 0.055(2) 0.085(3) -0.007(2) -0.0246(18) -0.0037(15)
C6_4 0.0379(12) 0.0387(12) 0.0209(9) 0.0045(9) 0.0002(8) -0.0098(10)
N2_4 0.0311(9) 0.0409(11) 0.0197(8) 0.0027(8) 0.0011(7) -0.0072(8)
C2_4 0.0275(10) 0.0389(12) 0.0200(8) 0.0007(9) 0.0024(7) -0.0053(8)
C3_4 0.0368(12) 0.0507(15) 0.0186(9) 0.0047(10) 0.0015(8) -0.0093(11)
C4_4 0.0334(11) 0.0511(15) 0.0174(8) 0.0007(9) 0.0030(8) -0.0072(10)
N1_4 0.0285(9) 0.0405(11) 0.0195(7) 0.0003(8) 0.0037(6) -0.0039(8)
C1_4 0.0296(10) 0.0379(12) 0.0254(9) -0.0026(9) 0.0040(8) -0.0004(9)
N3_4 0.0281(8) 0.0342(10) 0.0207(7) -0.0010(7) 0.0005(6) -0.0033(7)
C12_4 0.0271(9) 0.0290(10) 0.0219(8) -0.0005(8) -0.0001(7) -0.0019(7)
C14_4 0.0335(11) 0.0468(14) 0.0199(9) 0.0010(9) -0.0031(8) -0.0063(10)
C13_4 0.0317(11) 0.0446(14) 0.0240(9) 0.0032(10) -0.0041(8) -0.0049(10)
N4_4 0.0261(8) 0.0343(10) 0.0230(8) 0.0021(7) 0.0002(6) -0.0022(7)
C16_4 0.0247(9) 0.0309(10) 0.0261(9) 0.0022(8) -0.0005(7) -0.0005(7)
C17_4 0.0322(11) 0.0309(11) 0.0351(12) -0.0002(10) -0.0006(9) 0.0009(8)
C17A_4 0.0445(15) 0.0316(12) 0.0494(16) -0.0007(12) 0.0018(12) -0.0054(10)
C18_4 0.0360(13) 0.0358(13) 0.0432(14) -0.0057(11) 0.0016(11) 0.0055(10)
C19_4 0.0318(11) 0.0468(15) 0.0376(13) -0.0031(12) 0.0044(10) 0.0081(10)
C19A_4 0.0454(17) 0.065(2) 0.059(2) -0.0064(19) 0.0199(15) 0.0106(16)
C20_4 0.0279(10) 0.0413(13) 0.0328(11) 0.0023(10) 0.0039(8) -0.0018(9)
C21_4 0.0291(10) 0.0320(11) 0.0272(10) 0.0024(9) 0.0009(8) -0.0016(8)
C21A_4 0.0413(13) 0.0321(12) 0.0392(13) -0.0024(11) 0.0071(11) -0.0043(10)
Cl3A_11 0.0465(5) 0.0382(4) 0.0666(7) 0.0051(4) 0.0174(5) 0.0025(3)
C1A_11 0.0389(15) 0.0296(13) 0.0371(15) -0.0006(12) -0.0002(12) -0.0007(11)
Cl2A_11 0.0430(4) 0.0357(4) 0.0593(6) 0.0028(4) 0.0054(4) 0.0055(3)
Cl1A_11 0.0620(6) 0.0403(5) 0.0508(5) -0.0080(4) -0.0119(4) -0.0083(4)
Cl3_12 0.0603(5) 0.0646(6) 0.0686(6) 0.0098(5) -0.0063(5) 0.0130(4)
C1_12 0.057(2) 0.061(2) 0.055(2) 0.0149(18) -0.0075(17) 0.0087(17)
Cl2_12 0.0708(7) 0.0544(6) 0.1356(14) 0.0095(7) -0.0051(8) 0.0104(5)
Cl1_12 0.0627(6) 0.0666(6) 0.0592(5) 0.0006(5) -0.0012(4) -0.0025(4)
Cl3A_13 0.0773(12) 0.0561(8) 0.152(3) -0.0359(11) 0.0423(14) -0.0043(7)
C1A_13 0.0287(15) 0.046(2) 0.054(2) 0.0041(18) 0.0115(14) 0.0083(13)
Cl2A_13 0.0327(4) 0.0454(5) 0.0452(5) -0.0057(4) 0.0044(3) 0.0056(3)
Cl1A_13 0.0428(6) 0.0665(11) 0.0527(7) 0.0125(6) 0.0088(4) 0.0040(5)

loop_
_atom_type_symbol
_atom_type_description
_atom_type_scat_dispersion_real
_atom_type_scat_dispersion_imag
_atom_type_scat_source
C C 0.0020 0.0012 'International Tables Vol C Tables 4.2.6.8 and 6.1.1.4'
N N 0.0042 0.0025 'International Tables Vol C Tables 4.2.6.8 and 6.1.1.4'
O O 0.0077 0.0045 'International Tables Vol C Tables 4.2.6.8 and 6.1.1.4'
Pd Pd -1.3748 0.7911 'International Tables Vol C Tables 4.2.6.8 and 6.1.1.4'
Cl Cl 0.1199 0.1217 'International Tables Vol C Tables 4.2.6.8 and 6.1.1.4'
H H 0.0000 0.0000 'International Tables Vol C Tables 4.2.6.8 and 6.1.1.4'

loop_
_geom_angle_atom_site_label_1
_geom_angle_atom_site_label_2
_geom_angle_atom_site_label_3
_geom_angle
_geom_angle_site_symmetry_1
_geom_angle_site_symmetry_3
_geom_angle_publ_flag
C12_4 Pd_1 C2_3 170.40(9) . . ?
C12_4 Pd_1 Pd_2 86.18(7) . . ?
C2_3 Pd_1 Pd_2 103.05(7) . . ?
C2_4 Pd_2 C12_3 171.64(9) . . ?
C2_4 Pd_2 Pd_1 101.74(7) . . ?
C12_3 Pd_2 Pd_1 86.45(7) . . ?
O4A_5 ClA_5 O2A_5 114.3(3) . . ?
O4A_5 ClA_5 O3A_5 110.4(3) . . ?
O2A_5 ClA_5 O3A_5 111.0(3) . . ?
O4A_5 ClA_5 O1A_5 109.8(4) . . ?
O2A_5 ClA_5 O1A_5 105.8(3) . . ?
O3A_5 ClA_5 O1A_5 105.1(4) . . ?
O4B_5 ClB_5 O2B_5 111.5(8) . . ?
O4B_5 ClB_5 O3B_5 110.7(8) . . ?
O2B_5 ClB_5 O3B_5 108.5(8) . . ?
O4B_5 ClB_5 O1B_5 110.2(8) . . ?
O2B_5 ClB_5 O1B_5 107.9(8) . . ?
O3B_5 ClB_5 O1B_5 107.9(8) . . ?
O3_6 Cl_6 O1_6 112.4(3) . . ?
O3_6 Cl_6 O2_6 110.5(2) . . ?
O1_6 Cl_6 O2_6 109.00(18) . . ?
O3_6 Cl_6 O4_6 109.6(2) . . ?
O1_6 Cl_6 O4_6 106.9(2) . . ?
O2_6 Cl_6 O4_6 108.25(18) . . ?
C7_3 C7A_3 H7A1_3 109.5 . . ?
C7_3 C7A_3 H7A2_3 109.5 . . ?
H7A1_3 C7A_3 H7A2_3 109.5 . . ?
C7_3 C7A_3 H7A3_3 109.5 . . ?
H7A1_3 C7A_3 H7A3_3 109.5 . . ?
H7A2_3 C7A_3 H7A3_3 109.5 . . ?
C6_3 C7_3 C8_3 117.1(3) . . ?
C6_3 C7_3 C7A_3 121.9(3) . . ?
C8_3 C7_3 C7A_3 120.9(3) . . ?
C9_3 C8_3 C7_3 122.0(3) . . ?
C9_3 C8_3 H8_3 119.0 . . ?
C7_3 C8_3 H8_3 119.0 . . ?
C8_3 C9_3 C10_3 119.0(3) . . ?
C8_3 C9_3 C9A_3 121.2(3) . . ?
C10_3 C9_3 C9A_3 119.8(3) . . ?
C9_3 C9A_3 H9A1_3 109.5 . . ?
C9_3 C9A_3 H9A2_3 109.5 . . ?
H9A1_3 C9A_3 H9A2_3 109.5 . . ?
C9_3 C9A_3 H9A3_3 109.5 . . ?
H9A1_3 C9A_3 H9A3_3 109.5 . . ?
H9A2_3 C9A_3 H9A3_3 109.5 . . ?
C11_3 C10_3 C9_3 121.4(3) . . ?
C11_3 C10_3 H10_3 119.3 . . ?
C9_3 C10_3 H10_3 119.3 . . ?
C10_3 C11_3 C6_3 117.7(3) . . ?
C10_3 C11_3 C11A_3 121.5(3) . . ?
C6_3 C11_3 C11A_3 120.8(2) . . ?
C11_3 C11A_3 H11A_3 109.5 . . ?
C11_3 C11A_3 H11B_3 109.5 . . ?
H11A_3 C11A_3 H11B_3 109.5 . . ?
C11_3 C11A_3 H11C_3 109.5 . . ?
H11A_3 C11A_3 H11C_3 109.5 . . ?
H11B_3 C11A_3 H11C_3 109.5 . . ?
C7_3 C6_3 C11_3 122.7(2) . . ?
C7_3 C6_3 N2_3 120.2(2) . . ?
C11_3 C6_3 N2_3 117.0(2) . . ?
C2_3 N2_3 C3_3 111.1(2) . . ?
C2_3 N2_3 C6_3 126.5(2) . . ?
C3_3 N2_3 C6_3 122.1(2) . . ?
N2_3 C2_3 N1_3 104.0(2) . . ?
N2_3 C2_3 Pd_1 122.90(17) . . ?
N1_3 C2_3 Pd_1 133.05(18) . . ?
C4_3 C3_3 N2_3 107.1(3) . . ?
C4_3 C3_3 H3_3 126.5 . . ?
N2_3 C3_3 H3_3 126.5 . . ?
C3_3 C4_3 N1_3 106.0(2) . . ?
C3_3 C4_3 H4_3 127.0 . . ?
N1_3 C4_3 H4_3 127.0 . . ?
C2_3 N1_3 C4_3 111.7(2) . . ?
C2_3 N1_3 C1_3 124.7(2) . . ?
C4_3 N1_3 C1_3 123.5(2) . . ?
N1_3 C1_3 N3_3 109.9(2) . . ?
N1_3 C1_3 H1A_3 109.7 . . ?
N3_3 C1_3 H1A_3 109.7 . . ?
N1_3 C1_3 H1B_3 109.7 . . ?
N3_3 C1_3 H1B_3 109.7 . . ?
H1A_3 C1_3 H1B_3 108.2 . . ?
C12_3 N3_3 C14_3 111.6(2) . . ?
C12_3 N3_3 C1_3 123.7(2) . . ?
C14_3 N3_3 C1_3 124.1(2) . . ?
N4_3 C12_3 N3_3 104.11(19) . . ?
N4_3 C12_3 Pd_2 123.75(16) . . ?
N3_3 C12_3 Pd_2 131.96(17) . . ?
C13_3 C14_3 N3_3 106.0(2) . . ?
C13_3 C14_3 H14_3 127.0 . . ?
N3_3 C14_3 H14_3 127.0 . . ?
C14_3 C13_3 N4_3 106.5(2) . . ?
C14_3 C13_3 H13_3 126.8 . . ?
N4_3 C13_3 H13_3 126.8 . . ?
C12_3 N4_3 C13_3 111.8(2) . . ?
C12_3 N4_3 C16_3 123.64(19) . . ?
C13_3 N4_3 C16_3 124.5(2) . . ?
C17_3 C16_3 C21_3 123.3(2) . . ?
C17_3 C16_3 N4_3 118.3(2) . . ?
C21_3 C16_3 N4_3 118.4(2) . . ?
C16_3 C17_3 C18_3 117.8(2) . . ?
C16_3 C17_3 C17A_3 121.6(2) . . ?
C18_3 C17_3 C17A_3 120.6(3) . . ?
C17_3 C17A_3 H17A_3 109.5 . . ?
C17_3 C17A_3 H17B_3 109.5 . . ?
H17A_3 C17A_3 H17B_3 109.5 . . ?
C17_3 C17A_3 H17C_3 109.5 . . ?
H17A_3 C17A_3 H17C_3 109.5 . . ?
H17B_3 C17A_3 H17C_3 109.5 . . ?
C17_3 C18_3 C19_3 120.5(3) . . ?
C17_3 C18_3 H18_3 119.7 . . ?
C19_3 C18_3 H18_3 119.7 . . ?
C20_3 C19_3 C18_3 119.6(3) . . ?
C20_3 C19_3 C19A_3 120.5(3) . . ?
C18_3 C19_3 C19A_3 119.9(3) . . ?
C19_3 C19A_3 H19A_3 109.5 . . ?
C19_3 C19A_3 H19B_3 109.5 . . ?
H19A_3 C19A_3 H19B_3 109.5 . . ?
C19_3 C19A_3 H19C_3 109.5 . . ?
H19A_3 C19A_3 H19C_3 109.5 . . ?
H19B_3 C19A_3 H19C_3 109.5 . . ?
C19_3 C20_3 C21_3 121.9(3) . . ?
C19_3 C20_3 H20_3 119.1 . . ?
C21_3 C20_3 H20_3 119.1 . . ?
C20_3 C21_3 C16_3 116.9(3) . . ?
C20_3 C21_3 C21A_3 121.1(3) . . ?
C16_3 C21_3 C21A_3 122.0(2) . . ?
C21_3 C21A_3 H21A_3 109.5 . . ?
C21_3 C21A_3 H21B_3 109.5 . . ?
H21A_3 C21A_3 H21B_3 109.5 . . ?
C21_3 C21A_3 H21C_3 109.5 . . ?
H21A_3 C21A_3 H21C_3 109.5 . . ?
H21B_3 C21A_3 H21C_3 109.5 . . ?
C7_4 C7A_4 H7A1_4 109.5 . . ?
C7_4 C7A_4 H7A2_4 109.5 . . ?
H7A1_4 C7A_4 H7A2_4 109.5 . . ?
C7_4 C7A_4 H7A3_4 109.5 . . ?
H7A1_4 C7A_4 H7A3_4 109.5 . . ?
H7A2_4 C7A_4 H7A3_4 109.5 . . ?
C8_4 C7_4 C6_4 118.6(3) . . ?
C8_4 C7_4 C7A_4 119.6(3) . . ?
C6_4 C7_4 C7A_4 121.7(3) . . ?
C7_4 C8_4 C9_4 121.6(4) . . ?
C7_4 C8_4 H8_4 119.2 . . ?
C9_4 C8_4 H8_4 119.2 . . ?
C10_4 C9_4 C8_4 118.5(3) . . ?
C10_4 C9_4 C9A_4 121.0(4) . . ?
C8_4 C9_4 C9A_4 120.5(4) . . ?
C9_4 C9A_4 H9A1_4 109.5 . . ?
C9_4 C9A_4 H9A2_4 109.5 . . ?
H9A1_4 C9A_4 H9A2_4 109.5 . . ?
C9_4 C9A_4 H9A3_4 109.5 . . ?
H9A1_4 C9A_4 H9A3_4 109.5 . . ?
H9A2_4 C9A_4 H9A3_4 109.5 . . ?
C9_4 C10_4 C11_4 122.2(3) . . ?
C9_4 C10_4 H10_4 118.9 . . ?
C11_4 C10_4 H10_4 118.9 . . ?
C6_4 C11_4 C10_4 117.3(3) . . ?
C6_4 C11_4 C11A_4 121.7(3) . . ?
C10_4 C11_4 C11A_4 121.0(3) . . ?
C11_4 C11A_4 H11A_4 109.5 . . ?
C11_4 C11A_4 H11B_4 109.5 . . ?
H11A_4 C11A_4 H11B_4 109.5 . . ?
C11_4 C11A_4 H11C_4 109.5 . . ?
H11A_4 C11A_4 H11C_4 109.5 . . ?
H11B_4 C11A_4 H11C_4 109.5 . . ?
C11_4 C6_4 C7_4 121.7(3) . . ?
C11_4 C6_4 N2_4 119.9(3) . . ?
C7_4 C6_4 N2_4 118.3(2) . . ?
C2_4 N2_4 C3_4 110.8(2) . . ?
C2_4 N2_4 C6_4 125.8(2) . . ?
C3_4 N2_4 C6_4 123.4(2) . . ?
N1_4 C2_4 N2_4 104.1(2) . . ?
N1_4 C2_4 Pd_2 129.51(19) . . ?
N2_4 C2_4 Pd_2 126.15(18) . . ?
C4_4 C3_4 N2_4 107.0(2) . . ?
C4_4 C3_4 H3_4 126.5 . . ?
N2_4 C3_4 H3_4 126.5 . . ?
C3_4 C4_4 N1_4 106.5(2) . . ?
C3_4 C4_4 H4_4 126.7 . . ?
N1_4 C4_4 H4_4 126.7 . . ?
C2_4 N1_4 C4_4 111.5(2) . . ?
C2_4 N1_4 C1_4 123.9(2) . . ?
C4_4 N1_4 C1_4 123.8(2) . . ?
N3_4 C1_4 N1_4 108.9(2) . . ?
N3_4 C1_4 H1A_4 109.9 . . ?
N1_4 C1_4 H1A_4 109.9 . . ?
N3_4 C1_4 H1B_4 109.9 . . ?
N1_4 C1_4 H1B_4 109.9 . . ?
H1A_4 C1_4 H1B_4 108.3 . . ?
C12_4 N3_4 C14_4 111.6(2) . . ?
C12_4 N3_4 C1_4 123.25(19) . . ?
C14_4 N3_4 C1_4 124.2(2) . . ?
N4_4 C12_4 N3_4 104.03(19) . . ?
N4_4 C12_4 Pd_1 128.68(17) . . ?
N3_4 C12_4 Pd_1 126.50(17) . . ?
C13_4 C14_4 N3_4 106.5(2) . . ?
C13_4 C14_4 H14_4 126.7 . . ?
N3_4 C14_4 H14_4 126.7 . . ?
C14_4 C13_4 N4_4 106.6(2) . . ?
C14_4 C13_4 H13_4 126.7 . . ?
N4_4 C13_4 H13_4 126.7 . . ?
C12_4 N4_4 C13_4 111.2(2) . . ?
C12_4 N4_4 C16_4 124.49(19) . . ?
C13_4 N4_4 C16_4 123.9(2) . . ?
C21_4 C16_4 C17_4 122.6(2) . . ?
C21_4 C16_4 N4_4 120.0(2) . . ?
C17_4 C16_4 N4_4 117.3(2) . . ?
C16_4 C17_4 C18_4 117.6(2) . . ?
C16_4 C17_4 C17A_4 121.2(3) . . ?
C18_4 C17_4 C17A_4 121.2(3) . . ?
C17_4 C17A_4 H17A_4 109.5 . . ?
C17_4 C17A_4 H17B_4 109.5 . . ?
H17A_4 C17A_4 H17B_4 109.5 . . ?
C17_4 C17A_4 H17C_4 109.5 . . ?
H17A_4 C17A_4 H17C_4 109.5 . . ?
H17B_4 C17A_4 H17C_4 109.5 . . ?
C19_4 C18_4 C17_4 121.2(3) . . ?
C19_4 C18_4 H18_4 119.4 . . ?
C17_4 C18_4 H18_4 119.4 . . ?
C18_4 C19_4 C20_4 119.7(3) . . ?
C18_4 C19_4 C19A_4 120.3(3) . . ?
C20_4 C19_4 C19A_4 120.0(3) . . ?
C19_4 C19A_4 H19A_4 109.5 . . ?
C19_4 C19A_4 H19B_4 109.5 . . ?
H19A_4 C19A_4 H19B_4 109.5 . . ?
C19_4 C19A_4 H19C_4 109.5 . . ?
H19A_4 C19A_4 H19C_4 109.5 . . ?
H19B_4 C19A_4 H19C_4 109.5 . . ?
C19_4 C20_4 C21_4 121.3(3) . . ?
C19_4 C20_4 H20_4 119.3 . . ?
C21_4 C20_4 H20_4 119.3 . . ?
C16_4 C21_4 C20_4 117.6(2) . . ?
C16_4 C21_4 C21A_4 121.9(2) . . ?
C20_4 C21_4 C21A_4 120.5(2) . . ?
C21_4 C21A_4 H21A_4 109.5 . . ?
C21_4 C21A_4 H21B_4 109.5 . . ?
H21A_4 C21A_4 H21B_4 109.5 . . ?
C21_4 C21A_4 H21C_4 109.5 . . ?
H21A_4 C21A_4 H21C_4 109.5 . . ?
H21B_4 C21A_4 H21C_4 109.5 . . ?
Cl1A_11 C1A_11 Cl3A_11 110.89(18) . . ?
Cl1A_11 C1A_11 Cl2A_11 109.91(16) . . ?
Cl3A_11 C1A_11 Cl2A_11 108.90(17) . . ?
Cl1A_11 C1A_11 H1A_11 109.0 . . ?
Cl3A_11 C1A_11 H1A_11 109.0 . . ?
Cl2A_11 C1A_11 H1A_11 109.0 . . ?
Cl3B_11 C1B_11 Cl2B_11 108.4(7) . . ?
Cl3B_11 C1B_11 Cl1B_11 108.6(7) . . ?
Cl2B_11 C1B_11 Cl1B_11 109.8(4) . . ?
Cl3B_11 C1B_11 H1B_11 110.0 . . ?
Cl2B_11 C1B_11 H1B_11 110.0 . . ?
Cl1B_11 C1B_11 H1B_11 110.0 . . ?
Cl3_12 C1_12 Cl2_12 109.5(2) . . ?
Cl3_12 C1_12 Cl1_12 109.58(19) . . ?
Cl2_12 C1_12 Cl1_12 108.9(2) . . ?
Cl3_12 C1_12 H1_12 109.6 . . ?
Cl2_12 C1_12 H1_12 109.6 . . ?
Cl1_12 C1_12 H1_12 109.6 . . ?
Cl3A_13 C1A_13 Cl2A_13 109.3(2) . . ?
Cl3A_13 C1A_13 Cl1A_13 110.9(3) . . ?
Cl2A_13 C1A_13 Cl1A_13 108.62(18) . . ?
Cl3A_13 C1A_13 H1A_13 109.3 . . ?
Cl2A_13 C1A_13 H1A_13 109.3 . . ?
Cl1A_13 C1A_13 H1A_13 109.3 . . ?
Cl2B_13 C1B_13 Cl1B_13 109.3(4) . . ?
Cl2B_13 C1B_13 Cl3B_13 107.9(7) . . ?
Cl1B_13 C1B_13 Cl3B_13 104.1(6) . . ?
Cl2B_13 C1B_13 H1B_13 111.7 . . ?
Cl1B_13 C1B_13 H1B_13 111.7 . . ?
Cl3B_13 C1B_13 H1B_13 111.7 . . ?

loop_
_geom_bond_atom_site_label_1
_geom_bond_atom_site_label_2
_geom_bond_distance
_geom_bond_site_symmetry_2
_geom_bond_publ_flag
Pd_1 C12_4 2.077(2) . ?
Pd_1 C2_3 2.084(2) . ?
Pd_1 Pd_2 3.1626(5) . ?
Pd_2 C2_4 2.088(2) . ?
Pd_2 C12_3 2.092(2) . ?
ClA_5 O4A_5 1.391(3) . ?
ClA_5 O2A_5 1.428(4) . ?
ClA_5 O3A_5 1.431(4) . ?
ClA_5 O1A_5 1.435(4) . ?
ClB_5 O4B_5 1.405(9) . ?
ClB_5 O2B_5 1.429(9) . ?
ClB_5 O3B_5 1.435(9) . ?
ClB_5 O1B_5 1.442(9) . ?
Cl_6 O3_6 1.404(3) . ?
Cl_6 O1_6 1.437(3) . ?
Cl_6 O2_6 1.452(3) . ?
Cl_6 O4_6 1.459(3) . ?
C7A_3 C7_3 1.500(4) . ?
C7A_3 H7A1_3 0.9800 . ?
C7A_3 H7A2_3 0.9800 . ?
C7A_3 H7A3_3 0.9800 . ?
C7_3 C6_3 1.397(4) . ?
C7_3 C8_3 1.400(4) . ?
C8_3 C9_3 1.383(5) . ?
C8_3 H8_3 0.9500 . ?
C9_3 C10_3 1.397(5) . ?
C9_3 C9A_3 1.506(4) . ?
C9A_3 H9A1_3 0.9800 . ?
C9A_3 H9A2_3 0.9800 . ?
C9A_3 H9A3_3 0.9800 . ?
C10_3 C11_3 1.392(4) . ?
C10_3 H10_3 0.9500 . ?
C11_3 C6_3 1.400(4) . ?
C11_3 C11A_3 1.505(4) . ?
C11A_3 H11A_3 0.9800 . ?
C11A_3 H11B_3 0.9800 . ?
C11A_3 H11C_3 0.9800 . ?
C6_3 N2_3 1.443(3) . ?
N2_3 C2_3 1.350(3) . ?
N2_3 C3_3 1.387(3) . ?
C2_3 N1_3 1.356(3) . ?
C3_3 C4_3 1.344(4) . ?
C3_3 H3_3 0.9500 . ?
C4_3 N1_3 1.385(3) . ?
C4_3 H4_3 0.9500 . ?
N1_3 C1_3 1.454(3) . ?
C1_3 N3_3 1.455(3) . ?
C1_3 H1A_3 0.9900 . ?
C1_3 H1B_3 0.9900 . ?
N3_3 C12_3 1.352(3) . ?
N3_3 C14_3 1.393(3) . ?
C12_3 N4_3 1.348(3) . ?
C14_3 C13_3 1.352(4) . ?
C14_3 H14_3 0.9500 . ?
C13_3 N4_3 1.387(3) . ?
C13_3 H13_3 0.9500 . ?
N4_3 C16_3 1.437(3) . ?
C16_3 C17_3 1.394(4) . ?
C16_3 C21_3 1.403(4) . ?
C17_3 C18_3 1.399(4) . ?
C17_3 C17A_3 1.513(4) . ?
C17A_3 H17A_3 0.9800 . ?
C17A_3 H17B_3 0.9800 . ?
C17A_3 H17C_3 0.9800 . ?
C18_3 C19_3 1.406(4) . ?
C18_3 H18_3 0.9500 . ?
C19_3 C20_3 1.383(5) . ?
C19_3 C19A_3 1.511(4) . ?
C19A_3 H19A_3 0.9800 . ?
C19A_3 H19B_3 0.9800 . ?
C19A_3 H19C_3 0.9800 . ?
C20_3 C21_3 1.396(4) . ?
C20_3 H20_3 0.9500 . ?
C21_3 C21A_3 1.505(4) . ?
C21A_3 H21A_3 0.9800 . ?
C21A_3 H21B_3 0.9800 . ?
C21A_3 H21C_3 0.9800 . ?
C7A_4 C7_4 1.513(5) . ?
C7A_4 H7A1_4 0.9800 . ?
C7A_4 H7A2_4 0.9800 . ?
C7A_4 H7A3_4 0.9800 . ?
C7_4 C8_4 1.380(5) . ?
C7_4 C6_4 1.405(4) . ?
C8_4 C9_4 1.390(5) . ?
C8_4 H8_4 0.9500 . ?
C9_4 C10_4 1.384(6) . ?
C9_4 C9A_4 1.514(5) . ?
C9A_4 H9A1_4 0.9800 . ?
C9A_4 H9A2_4 0.9800 . ?
C9A_4 H9A3_4 0.9800 . ?
C10_4 C11_4 1.407(5) . ?
C10_4 H10_4 0.9500 . ?
C11_4 C6_4 1.390(4) . ?
C11_4 C11A_4 1.511(5) . ?
C11A_4 H11A_4 0.9800 . ?
C11A_4 H11B_4 0.9800 . ?
C11A_4 H11C_4 0.9800 . ?
C6_4 N2_4 1.442(4) . ?
N2_4 C2_4 1.362(3) . ?
N2_4 C3_4 1.393(3) . ?
C2_4 N1_4 1.357(3) . ?
C3_4 C4_4 1.341(4) . ?
C3_4 H3_4 0.9500 . ?
C4_4 N1_4 1.389(3) . ?
C4_4 H4_4 0.9500 . ?
N1_4 C1_4 1.461(4) . ?
C1_4 N3_4 1.459(3) . ?
C1_4 H1A_4 0.9900 . ?
C1_4 H1B_4 0.9900 . ?
N3_4 C12_4 1.363(3) . ?
N3_4 C14_4 1.383(3) . ?
C12_4 N4_4 1.351(3) . ?
C14_4 C13_4 1.345(4) . ?
C14_4 H14_4 0.9500 . ?
C13_4 N4_4 1.398(3) . ?
C13_4 H13_4 0.9500 . ?
N4_4 C16_4 1.447(3) . ?
C16_4 C21_4 1.396(3) . ?
C16_4 C17_4 1.397(4) . ?
C17_4 C18_4 1.401(4) . ?
C17_4 C17A_4 1.503(4) . ?
C17A_4 H17A_4 0.9800 . ?
C17A_4 H17B_4 0.9800 . ?
C17A_4 H17C_4 0.9800 . ?
C18_4 C19_4 1.385(5) . ?
C18_4 H18_4 0.9500 . ?
C19_4 C20_4 1.387(4) . ?
C19_4 C19A_4 1.524(4) . ?
C19A_4 H19A_4 0.9800 . ?
C19A_4 H19B_4 0.9800 . ?
C19A_4 H19C_4 0.9800 . ?
C20_4 C21_4 1.399(4) . ?
C20_4 H20_4 0.9500 . ?
C21_4 C21A_4 1.509(4) . ?
C21A_4 H21A_4 0.9800 . ?
C21A_4 H21B_4 0.9800 . ?
C21A_4 H21C_4 0.9800 . ?
Cl3A_11 C1A_11 1.769(3) . ?
C1A_11 Cl1A_11 1.768(3) . ?
C1A_11 Cl2A_11 1.771(3) . ?
C1A_11 H1A_11 1.0000 . ?
Cl3B_11 C1B_11 1.799(10) . ?
C1B_11 Cl2B_11 1.799(5) . ?
C1B_11 Cl1B_11 1.800(5) . ?
C1B_11 H1B_11 1.0000 . ?
Cl3_12 C1_12 1.757(4) . ?
C1_12 Cl2_12 1.771(3) . ?
C1_12 Cl1_12 1.783(3) . ?
C1_12 H1_12 1.0000 . ?
Cl3A_13 C1A_13 1.760(5) . ?
C1A_13 Cl2A_13 1.781(3) . ?
C1A_13 Cl1A_13 1.782(3) . ?
C1A_13 H1A_13 1.0000 . ?
Cl3B_13 C1B_13 1.809(10) . ?
C1B_13 Cl2B_13 1.801(5) . ?
C1B_13 Cl1B_13 1.801(5) . ?
C1B_13 H1B_13 1.0000 . ?

loop_
_geom_torsion_atom_site_label_1
_geom_torsion_atom_site_label_2
_geom_torsion_atom_site_label_3
_geom_torsion_atom_site_label_4
_geom_torsion
_geom_torsion_site_symmetry_1
_geom_torsion_site_symmetry_2
_geom_torsion_site_symmetry_3
_geom_torsion_site_symmetry_4
_geom_torsion_publ_flag
C6_3 C7_3 C8_3 C9_3 0.4(4) . . . . ?
C7A_3 C7_3 C8_3 C9_3 -177.8(3) . . . . ?
C7_3 C8_3 C9_3 C10_3 1.7(4) . . . . ?
C7_3 C8_3 C9_3 C9A_3 -178.9(3) . . . . ?
C8_3 C9_3 C10_3 C11_3 -1.5(4) . . . . ?
C9A_3 C9_3 C10_3 C11_3 179.1(3) . . . . ?
C9_3 C10_3 C11_3 C6_3 -0.8(4) . . . . ?
C9_3 C10_3 C11_3 C11A_3 178.2(3) . . . . ?
C8_3 C7_3 C6_3 C11_3 -2.9(4) . . . . ?
C7A_3 C7_3 C6_3 C11_3 175.4(3) . . . . ?
C8_3 C7_3 C6_3 N2_3 173.2(2) . . . . ?
C7A_3 C7_3 C6_3 N2_3 -8.6(4) . . . . ?
C10_3 C11_3 C6_3 C7_3 3.1(4) . . . . ?
C11A_3 C11_3 C6_3 C7_3 -175.9(2) . . . . ?
C10_3 C11_3 C6_3 N2_3 -173.1(2) . . . . ?
C11A_3 C11_3 C6_3 N2_3 7.9(4) . . . . ?
C7_3 C6_3 N2_3 C2_3 91.4(3) . . . . ?
C11_3 C6_3 N2_3 C2_3 -92.4(3) . . . . ?
C7_3 C6_3 N2_3 C3_3 -96.2(3) . . . . ?
C11_3 C6_3 N2_3 C3_3 80.0(3) . . . . ?
C3_3 N2_3 C2_3 N1_3 0.2(3) . . . . ?
C6_3 N2_3 C2_3 N1_3 173.3(2) . . . . ?
C3_3 N2_3 C2_3 Pd_1 -179.4(2) . . . . ?
C6_3 N2_3 C2_3 Pd_1 -6.3(4) . . . . ?
C2_3 N2_3 C3_3 C4_3 0.1(4) . . . . ?
C6_3 N2_3 C3_3 C4_3 -173.4(3) . . . . ?
N2_3 C3_3 C4_3 N1_3 -0.3(4) . . . . ?
N2_3 C2_3 N1_3 C4_3 -0.4(3) . . . . ?
Pd_1 C2_3 N1_3 C4_3 179.1(2) . . . . ?
N2_3 C2_3 N1_3 C1_3 178.4(2) . . . . ?
Pd_1 C2_3 N1_3 C1_3 -2.1(4) . . . . ?
C3_3 C4_3 N1_3 C2_3 0.5(4) . . . . ?
C3_3 C4_3 N1_3 C1_3 -178.4(3) . . . . ?
C2_3 N1_3 C1_3 N3_3 -80.9(3) . . . . ?
C4_3 N1_3 C1_3 N3_3 97.8(3) . . . . ?
N1_3 C1_3 N3_3 C12_3 96.3(3) . . . . ?
N1_3 C1_3 N3_3 C14_3 -74.1(3) . . . . ?
C14_3 N3_3 C12_3 N4_3 -0.4(3) . . . . ?
C1_3 N3_3 C12_3 N4_3 -171.9(2) . . . . ?
C14_3 N3_3 C12_3 Pd_2 -175.62(19) . . . . ?
C1_3 N3_3 C12_3 Pd_2 13.0(4) . . . . ?
C12_3 N3_3 C14_3 C13_3 0.4(3) . . . . ?
C1_3 N3_3 C14_3 C13_3 171.8(2) . . . . ?
N3_3 C14_3 C13_3 N4_3 -0.2(3) . . . . ?
N3_3 C12_3 N4_3 C13_3 0.3(3) . . . . ?
Pd_2 C12_3 N4_3 C13_3 175.97(18) . . . . ?
N3_3 C12_3 N4_3 C16_3 176.7(2) . . . . ?
Pd_2 C12_3 N4_3 C16_3 -7.6(3) . . . . ?
C14_3 C13_3 N4_3 C12_3 0.0(3) . . . . ?
C14_3 C13_3 N4_3 C16_3 -176.4(2) . . . . ?
C12_3 N4_3 C16_3 C17_3 -73.4(3) . . . . ?
C13_3 N4_3 C16_3 C17_3 102.5(3) . . . . ?
C12_3 N4_3 C16_3 C21_3 107.5(3) . . . . ?
C13_3 N4_3 C16_3 C21_3 -76.5(3) . . . . ?
C21_3 C16_3 C17_3 C18_3 0.6(4) . . . . ?
N4_3 C16_3 C17_3 C18_3 -178.4(2) . . . . ?
C21_3 C16_3 C17_3 C17A_3 177.2(2) . . . . ?
N4_3 C16_3 C17_3 C17A_3 -1.8(4) . . . . ?
C16_3 C17_3 C18_3 C19_3 1.6(4) . . . . ?
C17A_3 C17_3 C18_3 C19_3 -175.1(3) . . . . ?
C17_3 C18_3 C19_3 C20_3 -2.2(4) . . . . ?
C17_3 C18_3 C19_3 C19A_3 177.8(3) . . . . ?
C18_3 C19_3 C20_3 C21_3 0.7(5) . . . . ?
C19A_3 C19_3 C20_3 C21_3 -179.3(3) . . . . ?
C19_3 C20_3 C21_3 C16_3 1.4(4) . . . . ?
C19_3 C20_3 C21_3 C21A_3 -178.3(3) . . . . ?
C17_3 C16_3 C21_3 C20_3 -2.0(4) . . . . ?
N4_3 C16_3 C21_3 C20_3 177.0(2) . . . . ?
C17_3 C16_3 C21_3 C21A_3 177.7(3) . . . . ?
N4_3 C16_3 C21_3 C21A_3 -3.3(4) . . . . ?
C6_4 C7_4 C8_4 C9_4 1.1(5) . . . . ?
C7A_4 C7_4 C8_4 C9_4 178.6(3) . . . . ?
C7_4 C8_4 C9_4 C10_4 0.5(5) . . . . ?
C7_4 C8_4 C9_4 C9A_4 -178.5(3) . . . . ?
C8_4 C9_4 C10_4 C11_4 -1.5(5) . . . . ?
C9A_4 C9_4 C10_4 C11_4 177.5(3) . . . . ?
C9_4 C10_4 C11_4 C6_4 0.8(5) . . . . ?
C9_4 C10_4 C11_4 C11A_4 -177.5(4) . . . . ?
C10_4 C11_4 C6_4 C7_4 0.8(4) . . . . ?
C11A_4 C11_4 C6_4 C7_4 179.1(3) . . . . ?
C10_4 C11_4 C6_4 N2_4 -176.3(3) . . . . ?
C11A_4 C11_4 C6_4 N2_4 2.0(5) . . . . ?
C8_4 C7_4 C6_4 C11_4 -1.7(4) . . . . ?
C7A_4 C7_4 C6_4 C11_4 -179.2(3) . . . . ?
C8_4 C7_4 C6_4 N2_4 175.4(3) . . . . ?
C7A_4 C7_4 C6_4 N2_4 -2.0(4) . . . . ?
C11_4 C6_4 N2_4 C2_4 -81.8(3) . . . . ?
C7_4 C6_4 N2_4 C2_4 100.9(3) . . . . ?
C11_4 C6_4 N2_4 C3_4 100.9(3) . . . . ?
C7_4 C6_4 N2_4 C3_4 -76.3(3) . . . . ?
C3_4 N2_4 C2_4 N1_4 0.4(3) . . . . ?
C6_4 N2_4 C2_4 N1_4 -177.1(2) . . . . ?
C3_4 N2_4 C2_4 Pd_2 -174.33(19) . . . . ?
C6_4 N2_4 C2_4 Pd_2 8.1(4) . . . . ?
C2_4 N2_4 C3_4 C4_4 -0.8(3) . . . . ?
C6_4 N2_4 C3_4 C4_4 176.8(2) . . . . ?
N2_4 C3_4 C4_4 N1_4 0.8(3) . . . . ?
N2_4 C2_4 N1_4 C4_4 0.1(3) . . . . ?
Pd_2 C2_4 N1_4 C4_4 174.61(19) . . . . ?
N2_4 C2_4 N1_4 C1_4 170.8(2) . . . . ?
Pd_2 C2_4 N1_4 C1_4 -14.7(4) . . . . ?
C3_4 C4_4 N1_4 C2_4 -0.6(3) . . . . ?
C3_4 C4_4 N1_4 C1_4 -171.3(2) . . . . ?
C2_4 N1_4 C1_4 N3_4 -78.2(3) . . . . ?
C4_4 N1_4 C1_4 N3_4 91.3(3) . . . . ?
N1_4 C1_4 N3_4 C12_4 95.7(3) . . . . ?
N1_4 C1_4 N3_4 C14_4 -72.2(3) . . . . ?
C14_4 N3_4 C12_4 N4_4 -0.1(3) . . . . ?
C1_4 N3_4 C12_4 N4_4 -169.3(2) . . . . ?
C14_4 N3_4 C12_4 Pd_1 -170.60(19) . . . . ?
C1_4 N3_4 C12_4 Pd_1 20.2(3) . . . . ?
C12_4 N3_4 C14_4 C13_4 -0.2(3) . . . . ?
C1_4 N3_4 C14_4 C13_4 168.9(2) . . . . ?
N3_4 C14_4 C13_4 N4_4 0.4(3) . . . . ?
N3_4 C12_4 N4_4 C13_4 0.4(3) . . . . ?
Pd_1 C12_4 N4_4 C13_4 170.57(19) . . . . ?
N3_4 C12_4 N4_4 C16_4 172.7(2) . . . . ?
Pd_1 C12_4 N4_4 C16_4 -17.1(4) . . . . ?
C14_4 C13_4 N4_4 C12_4 -0.5(3) . . . . ?
C14_4 C13_4 N4_4 C16_4 -172.9(2) . . . . ?
C12_4 N4_4 C16_4 C21_4 98.9(3) . . . . ?
C13_4 N4_4 C16_4 C21_4 -89.7(3) . . . . ?
C12_4 N4_4 C16_4 C17_4 -83.3(3) . . . . ?
C13_4 N4_4 C16_4 C17_4 88.1(3) . . . . ?
C21_4 C16_4 C17_4 C18_4 -1.5(4) . . . . ?
N4_4 C16_4 C17_4 C18_4 -179.2(2) . . . . ?
C21_4 C16_4 C17_4 C17A_4 177.5(3) . . . . ?
N4_4 C16_4 C17_4 C17A_4 -0.2(4) . . . . ?
C16_4 C17_4 C18_4 C19_4 1.2(4) . . . . ?
C17A_4 C17_4 C18_4 C19_4 -177.8(3) . . . . ?
C17_4 C18_4 C19_4 C20_4 -0.4(5) . . . . ?
C17_4 C18_4 C19_4 C19A_4 -179.8(3) . . . . ?
C18_4 C19_4 C20_4 C21_4 0.0(4) . . . . ?
C19A_4 C19_4 C20_4 C21_4 179.3(3) . . . . ?
C17_4 C16_4 C21_4 C20_4 1.1(4) . . . . ?
N4_4 C16_4 C21_4 C20_4 178.7(2) . . . . ?
C17_4 C16_4 C21_4 C21A_4 -179.1(3) . . . . ?
N4_4 C16_4 C21_4 C21A_4 -1.4(4) . . . . ?
C19_4 C20_4 C21_4 C16_4 -0.3(4) . . . . ?
C19_4 C20_4 C21_4 C21A_4 179.9(3) . . . . ?
